data_4066546
loop_
_publ_author_name
'Yuan, Yuanyuan'
'Chen, Yaofeng'
'Li, Guangyu'
'Xia, Wei'

_publ_section_title
;
 Synthesis and Structural Features of Boratabenzene Rare-Earth Metal Alkyl
 Complexes
;
_journal_issue 17
_journal_name_full Organometallics
_journal_page_first 3722
_journal_paper_doi 10.1021/om1005116
_journal_volume 29
_journal_year 2010
_chemical_formula_sum 'C75 H68 B4 Cl2 Lu2 N4'
_chemical_formula_weight 1489.41
_chemical_name_systematic
; 
 ? 
;
_space_group_IT_number 7
_symmetry_cell_setting monoclinic
_symmetry_space_group_name_Hall 'P -2yac'
_symmetry_space_group_name_H-M 'P 1 n 1'
_atom_sites_solution_hydrogens geom
_atom_sites_solution_primary direct
_atom_sites_solution_secondary difmap
_audit_creation_method SHELXL-97
_cell_angle_alpha 90.00
_cell_angle_beta 100.8960(10)
_cell_angle_gamma 90.00
_cell_formula_units_Z 2
_cell_length_a 11.7871(8)
_cell_length_b 11.8143(8)
_cell_length_c 24.2512(16)
_cell_measurement_reflns_used 5811
_cell_measurement_temperature 293(2)
_cell_measurement_theta_max 54.844
_cell_measurement_theta_min 4.857
_cell_volume 3316.2(4)
_computing_cell_refinement 'Bruker SMART'
_computing_data_collection 'Bruker SMART'
_computing_data_reduction 'Bruker SHELXTL'
_computing_molecular_graphics 'Bruker SHELXTL'
_computing_publication_material 'Bruker SHELXTL'
_computing_structure_refinement 'SHELXL-97 (Sheldrick, 1997)'
_computing_structure_solution 'SHELXS-97 (Sheldrick, 1990)'
_diffrn_ambient_temperature 293(2)
_diffrn_measured_fraction_theta_full 0.998
_diffrn_measured_fraction_theta_max 0.998
_diffrn_measurement_device_type 'CCD area detector'
_diffrn_measurement_method 'phi and omega scans'
_diffrn_radiation_monochromator graphite
_diffrn_radiation_source 'fine-focus sealed tube'
_diffrn_radiation_type MoK\a
_diffrn_radiation_wavelength 0.71073
_diffrn_reflns_av_R_equivalents 0.0794
_diffrn_reflns_av_sigmaI/netI 0.0816
_diffrn_reflns_limit_h_max 14
_diffrn_reflns_limit_h_min -14
_diffrn_reflns_limit_k_max 14
_diffrn_reflns_limit_k_min -12
_diffrn_reflns_limit_l_max 29
_diffrn_reflns_limit_l_min -29
_diffrn_reflns_number 17878
_diffrn_reflns_theta_full 26.00
_diffrn_reflns_theta_max 26.00
_diffrn_reflns_theta_min 1.71
_exptl_absorpt_coefficient_mu 3.086
_exptl_absorpt_correction_T_max 1.00000
_exptl_absorpt_correction_T_min 0.65457
_exptl_absorpt_correction_type empirical
_exptl_absorpt_process_details sadabs
_exptl_crystal_colour yellow
_exptl_crystal_density_diffrn 1.492
_exptl_crystal_density_method 'not measured'
_exptl_crystal_description prismatic
_exptl_crystal_F_000 1484
_exptl_crystal_size_max 0.505
_exptl_crystal_size_mid 0.477
_exptl_crystal_size_min 0.242
_refine_diff_density_max 2.644
_refine_diff_density_min -2.835
_refine_diff_density_rms 0.201
_refine_ls_abs_structure_details 'Flack H D (1983), Acta Cryst. A39, 876-881'
_refine_ls_abs_structure_Flack 0.051(19)
_refine_ls_extinction_method none
_refine_ls_goodness_of_fit_ref 1.013
_refine_ls_hydrogen_treatment constr
_refine_ls_matrix_type full
_refine_ls_number_parameters 775
_refine_ls_number_reflns 11422
_refine_ls_number_restraints 9
_refine_ls_restrained_S_all 1.013
_refine_ls_R_factor_all 0.0949
_refine_ls_R_factor_gt 0.0852
_refine_ls_shift/su_max 0.001
_refine_ls_shift/su_mean 0.000
_refine_ls_structure_factor_coef Fsqd
_refine_ls_weighting_details 'calc w=1/[\s^2^(Fo^2^)+(0.1374P)^2^+0.0000P] where P=(Fo^2^+2Fc^2^)/3'
_refine_ls_weighting_scheme calc
_refine_ls_wR_factor_gt 0.2042
_refine_ls_wR_factor_ref 0.2118
_reflns_number_gt 8622
_reflns_number_total 11422
_reflns_threshold_expression >2sigma(I)
_cod_data_source_file om1005116_si_001.cif
_cod_data_source_block cd27290
_cod_depositor_comments
;
The following automatic conversions were performed:

'_symmetry_cell_setting' value 'Monoclinic' changed to 'monoclinic'
according to /home/saulius/struct/CIF-dictionaries/cif_core.dic
dictionary named 'cif_core.dic' version 2.4.1 from 2010-06-29.

Automatic conversion script
Id: cif_fix_values 1715 2011-07-08 13:25:40Z adriana 
;
_cod_original_sg_symbol_H-M Pn
_cod_database_code 4066546

loop_
_symmetry_equiv_pos_as_xyz
'x, y, z'
'x+1/2, -y, z+1/2'

loop_
_atom_site_label
_atom_site_type_symbol
_atom_site_fract_x
_atom_site_fract_y
_atom_site_fract_z
_atom_site_U_iso_or_equiv
_atom_site_adp_type
_atom_site_occupancy
_atom_site_symmetry_multiplicity
_atom_site_calc_flag
_atom_site_refinement_flags
Lu1 Lu 0.91046(3) 0.74041(4) 0.838532(19) 0.0361(2) Uani 1 1 d .
Lu2 Lu 0.60149(4) 0.74868(4) 0.88651(2) 0.0308(2) Uani 1 1 d .
Cl1 Cl 0.8202(4) 0.7885(3) 0.92783(17) 0.0364(7) Uani 1 1 d .
Cl2 Cl 0.6901(4) 0.7004(3) 0.79806(17) 0.0375(7) Uani 1 1 d .
B1 B 0.9113(14) 0.5171(13) 0.7957(7) 0.039(3) Uani 1 1 d .
B2 B 0.9993(15) 0.9607(14) 0.8687(7) 0.043(4) Uani 1 1 d .
B3 B 0.4709(13) 0.8838(12) 0.7996(6) 0.033(3) Uani 1 1 d .
B4 B 0.6439(14) 0.6194(12) 0.9871(6) 0.036(3) Uani 1 1 d .
N1 N 0.8321(11) 0.4696(11) 0.7474(5) 0.052(3) Uani 1 1 d .
N2 N 1.0247(10) 1.0029(10) 0.9269(5) 0.042(3) Uani 1 1 d .
N3 N 0.4439(10) 0.8585(9) 0.7410(4) 0.038(2) Uani 1 1 d .
N4 N 0.7263(11) 0.6443(9) 1.0385(5) 0.043(3) Uani 1 1 d .
C1 C 0.8898(15) 0.5138(13) 0.8564(6) 0.043(4) Uani 1 1 d .
H1 H 0.8216 0.4824 0.8633 0.052 Uiso 1 1 calc R
C2 C 0.9708(17) 0.5570(14) 0.9016(7) 0.056(5) Uani 1 1 d .
H2 H 0.9564 0.5522 0.9379 0.068 Uiso 1 1 calc R
C3 C 1.0720(13) 0.6069(12) 0.8921(6) 0.049(4) Uani 1 1 d .
H3 H 1.1238 0.6364 0.9224 0.058 Uiso 1 1 calc R
C4 C 1.0982(15) 0.6142(16) 0.8391(8) 0.058(5) Uani 1 1 d .
H4 H 1.1690 0.6437 0.8346 0.069 Uiso 1 1 calc R
C5 C 1.0200(12) 0.5779(13) 0.7926(6) 0.046(4) Uani 1 1 d .
H5 H 1.0366 0.5926 0.7573 0.055 Uiso 1 1 calc R
C6 C 1.0832(13) 0.8908(15) 0.8448(7) 0.046(4) Uani 1 1 d .
H6 H 1.1532 0.8707 0.8673 0.055 Uiso 1 1 calc R
C7 C 1.0576(16) 0.8544(16) 0.7880(7) 0.060(5) Uani 1 1 d .
H7 H 1.1159 0.8222 0.7722 0.072 Uiso 1 1 calc R
C8 C 0.9466(13) 0.8658(14) 0.7553(6) 0.050(4) Uani 1 1 d .
H8 H 0.9294 0.8332 0.7198 0.060 Uiso 1 1 calc R
C9 C 0.8634(14) 0.9254(15) 0.7757(6) 0.052(4) Uani 1 1 d .
H9 H 0.7917 0.9362 0.7526 0.062 Uiso 1 1 calc R
C10 C 0.8827(13) 0.9703(14) 0.8300(8) 0.046(5) Uani 1 1 d .
H10 H 0.8226 1.0069 0.8426 0.055 Uiso 1 1 calc R
C11 C 0.5792(12) 0.9484(10) 0.8279(5) 0.035(3) Uani 1 1 d .
H11 H 0.6319 0.9715 0.8060 0.042 Uiso 1 1 calc R
C12 C 0.6021(16) 0.9739(10) 0.8855(8) 0.038(3) Uani 1 1 d .
H12 H 0.6682 1.0147 0.9004 0.046 Uiso 1 1 calc R
C13 C 0.5293(13) 0.9400(12) 0.9201(6) 0.044(3) Uani 1 1 d .
H13 H 0.5484 0.9550 0.9583 0.052 Uiso 1 1 calc R
C14 C 0.4255(14) 0.8826(13) 0.8982(7) 0.039(4) Uani 1 1 d .
H14 H 0.3735 0.8692 0.9219 0.047 Uiso 1 1 calc R
C15 C 0.3969(12) 0.8447(10) 0.8424(6) 0.036(3) Uani 1 1 d .
H15 H 0.3343 0.7967 0.8313 0.044 Uiso 1 1 calc R
C16 C 0.5206(12) 0.6623(12) 0.9752(6) 0.037(3) Uani 1 1 d .
H16 H 0.4952 0.7121 1.0000 0.045 Uiso 1 1 calc R
C17 C 0.4466(13) 0.6271(13) 0.9277(7) 0.045(4) Uani 1 1 d .
H17 H 0.3692 0.6466 0.9243 0.054 Uiso 1 1 calc R
C18 C 0.4771(14) 0.5655(11) 0.8846(6) 0.043(3) Uani 1 1 d .
H18 H 0.4245 0.5515 0.8516 0.052 Uiso 1 1 calc R
C19 C 0.5902(17) 0.5249(11) 0.8926(8) 0.047(4) Uani 1 1 d .
H19 H 0.6108 0.4780 0.8653 0.056 Uiso 1 1 calc R
C20 C 0.6733(13) 0.5514(12) 0.9393(6) 0.042(3) Uani 1 1 d .
H20 H 0.7488 0.5266 0.9411 0.050 Uiso 1 1 calc R
C21 C 0.7296(14) 0.4110(12) 0.7530(6) 0.049(4) Uani 1 1 d .
C22 C 0.7325(16) 0.3222(15) 0.7889(8) 0.069(5) Uani 1 1 d .
H22 H 0.8026 0.2985 0.8100 0.082 Uiso 1 1 calc R
C23 C 0.632(3) 0.2669(18) 0.7941(12) 0.091(8) Uani 1 1 d .
H23 H 0.6345 0.2039 0.8173 0.109 Uiso 1 1 calc R
C24 C 0.527(2) 0.305(2) 0.7651(11) 0.095(7) Uani 1 1 d .
H24 H 0.4590 0.2735 0.7718 0.114 Uiso 1 1 calc R
C25 C 0.5243(16) 0.3874(19) 0.7274(9) 0.076(5) Uani 1 1 d .
H25 H 0.4541 0.4077 0.7052 0.091 Uiso 1 1 calc R
C26 C 0.6240(15) 0.4435(15) 0.7208(8) 0.063(5) Uani 1 1 d .
H26 H 0.6204 0.5023 0.6950 0.076 Uiso 1 1 calc R
C27 C 0.8515(14) 0.4929(16) 0.6911(7) 0.057(4) Uani 1 1 d .
C28 C 0.8883(16) 0.401(2) 0.6628(8) 0.080(6) Uani 1 1 d .
H28 H 0.8974 0.3294 0.6789 0.096 Uiso 1 1 calc R
C29 C 0.911(3) 0.422(4) 0.6087(12) 0.131(14) Uani 1 1 d .
H29 H 0.9370 0.3628 0.5891 0.157 Uiso 1 1 calc R
C30 C 0.897(3) 0.522(4) 0.5847(12) 0.128(15) Uani 1 1 d .
H30 H 0.9114 0.5323 0.5487 0.153 Uiso 1 1 calc R
C31 C 0.861(2) 0.612(3) 0.6130(10) 0.107(10) Uani 1 1 d .
H31 H 0.8521 0.6833 0.5966 0.129 Uiso 1 1 calc R
C32 C 0.8378(16) 0.5942(18) 0.6683(7) 0.066(5) Uani 1 1 d .
H32 H 0.8131 0.6541 0.6880 0.079 Uiso 1 1 calc R
C33 C 1.1294(12) 0.9706(13) 0.9646(6) 0.043(3) Uani 1 1 d .
C34 C 1.2147(15) 1.0518(16) 0.9813(7) 0.062(5) Uani 1 1 d .
H34 H 1.2031 1.1263 0.9691 0.075 Uiso 1 1 calc R
C35 C 1.3167(15) 1.0209(19) 1.0162(7) 0.072(5) Uani 1 1 d .
H35 H 1.3742 1.0746 1.0271 0.086 Uiso 1 1 calc R
C36 C 1.3335(17) 0.9124(19) 1.0347(7) 0.068(5) Uani 1 1 d .
H36 H 1.4023 0.8925 1.0583 0.081 Uiso 1 1 calc R
C37 C 1.2493(17) 0.8322(18) 1.0188(7) 0.066(5) Uani 1 1 d .
H37 H 1.2601 0.7580 1.0316 0.079 Uiso 1 1 calc R
C38 C 1.1480(14) 0.8639(13) 0.9832(6) 0.050(4) Uani 1 1 d .
H38 H 1.0912 0.8097 0.9719 0.060 Uiso 1 1 calc R
C39 C 0.9456(12) 1.0686(12) 0.9505(6) 0.044(3) Uani 1 1 d .
C40 C 0.9201(15) 1.0368(14) 1.0020(7) 0.053(4) Uani 1 1 d .
H40 H 0.9561 0.9749 1.0216 0.063 Uiso 1 1 calc R
C41 C 0.8371(17) 1.1019(18) 1.0235(9) 0.075(6) Uani 1 1 d .
H41 H 0.8200 1.0826 1.0582 0.090 Uiso 1 1 calc R
C42 C 0.7827(17) 1.1897(17) 0.9958(10) 0.078(6) Uani 1 1 d .
H42 H 0.7267 1.2290 1.0104 0.093 Uiso 1 1 calc R
C43 C 0.810(2) 1.2216(16) 0.9456(10) 0.069(5) Uani 1 1 d .
H43 H 0.7740 1.2844 0.9267 0.083 Uiso 1 1 calc R
C44 C 0.8909(14) 1.1611(13) 0.9227(7) 0.055(4) Uani 1 1 d .
H44 H 0.9083 1.1830 0.8884 0.066 Uiso 1 1 calc R
C45 C 0.3527(13) 0.7792(13) 0.7167(6) 0.042(3) Uani 1 1 d .
C46 C 0.2668(13) 0.8176(16) 0.6735(7) 0.060(4) Uani 1 1 d .
H46 H 0.2668 0.8915 0.6602 0.072 Uiso 1 1 calc R
C47 C 0.180(2) 0.7403(18) 0.6504(10) 0.078(7) Uani 1 1 d .
H47 H 0.1226 0.7632 0.6205 0.093 Uiso 1 1 calc R
C48 C 0.1763(16) 0.6354(19) 0.6700(8) 0.071(5) Uani 1 1 d .
H48 H 0.1166 0.5868 0.6547 0.086 Uiso 1 1 calc R
C49 C 0.2641(15) 0.5985(15) 0.7142(8) 0.064(5) Uani 1 1 d .
H49 H 0.2636 0.5253 0.7283 0.077 Uiso 1 1 calc R
C50 C 0.3505(15) 0.6734(14) 0.7361(7) 0.052(4) Uani 1 1 d .
H50 H 0.4089 0.6498 0.7652 0.062 Uiso 1 1 calc R
C51 C 0.5067(13) 0.9093(14) 0.7017(6) 0.046(4) Uani 1 1 d .
C52 C 0.5199(18) 1.0227(16) 0.6998(7) 0.069(5) Uani 1 1 d .
H52 H 0.4832 1.0690 0.7220 0.083 Uiso 1 1 calc R
C53 C 0.588(2) 1.071(2) 0.6652(10) 0.099(8) Uani 1 1 d .
H53 H 0.5987 1.1488 0.6652 0.119 Uiso 1 1 calc R
C54 C 0.638(2) 1.002(3) 0.6309(9) 0.114(11) Uani 1 1 d .
H54 H 0.6839 1.0329 0.6075 0.136 Uiso 1 1 calc R
C55 C 0.6200(19) 0.888(2) 0.6316(8) 0.089(7) Uani 1 1 d .
H55 H 0.6513 0.8419 0.6072 0.107 Uiso 1 1 calc R
C56 C 0.5561(16) 0.8401(17) 0.6676(7) 0.059(5) Uani 1 1 d .
H56 H 0.5468 0.7620 0.6688 0.071 Uiso 1 1 calc R
C57 C 0.7059(14) 0.7235(13) 1.0786(7) 0.047(4) Uani 1 1 d .
C58 C 0.7135(19) 0.6869(17) 1.1343(8) 0.076(5) Uani 1 1 d .
H58 H 0.7334 0.6123 1.1437 0.092 Uiso 1 1 calc R
C59 C 0.692(3) 0.7608(19) 1.1751(10) 0.098(10) Uani 1 1 d .
H59 H 0.7022 0.7373 1.2123 0.118 Uiso 1 1 calc R
C60 C 0.655(2) 0.868(2) 1.1611(10) 0.097(7) Uani 1 1 d .
H60 H 0.6344 0.9153 1.1883 0.116 Uiso 1 1 calc R
C61 C 0.6473(18) 0.9086(17) 1.1057(9) 0.076(6) Uani 1 1 d .
H61 H 0.6260 0.9828 1.0960 0.091 Uiso 1 1 calc R
C62 C 0.6735(16) 0.8311(14) 1.0661(7) 0.064(5) Uani 1 1 d .
H62 H 0.6683 0.8555 1.0293 0.076 Uiso 1 1 calc R
C63 C 0.8392(13) 0.5918(13) 1.0494(6) 0.048(4) Uani 1 1 d .
C64 C 0.9380(16) 0.6608(19) 1.0621(8) 0.066(5) Uani 1 1 d .
H64 H 0.9312 0.7389 1.0649 0.079 Uiso 1 1 calc R
C65 C 1.0477(18) 0.609(3) 1.0705(9) 0.096(8) Uani 1 1 d .
H65 H 1.1140 0.6529 1.0785 0.115 Uiso 1 1 calc R
C66 C 1.057(2) 0.500(3) 1.0670(10) 0.108(9) Uani 1 1 d .
H66 H 1.1302 0.4678 1.0714 0.129 Uiso 1 1 calc R
C67 C 0.962(2) 0.429(2) 1.0571(9) 0.086(7) Uani 1 1 d .
H67 H 0.9701 0.3512 1.0569 0.104 Uiso 1 1 calc R
C68 C 0.8516(17) 0.4800(16) 1.0474(7) 0.067(5) Uani 1 1 d .
H68 H 0.7863 0.4344 1.0394 0.080 Uiso 1 1 calc R
C69 C 0.171(3) 0.310(3) 0.8718(13) 0.129(12) Uani 1 1 d D
H69 H 0.1133 0.3647 0.8706 0.155 Uiso 1 1 calc R
C70 C 0.141(3) 0.224(3) 0.8320(16) 0.17(2) Uani 1 1 d D
H70 H 0.0670 0.2132 0.8109 0.206 Uiso 1 1 calc R
C71 C 0.236(3) 0.156(3) 0.8284(13) 0.140(13) Uani 1 1 d D
H71 H 0.2284 0.0985 0.8016 0.167 Uiso 1 1 calc R
C72 C 0.343(3) 0.171(2) 0.8636(14) 0.128(13) Uani 1 1 d D
H72 H 0.4048 0.1232 0.8615 0.154 Uiso 1 1 calc R
C73 C 0.355(3) 0.259(2) 0.9018(13) 0.095(10) Uani 1 1 d D
C74 C 0.267(3) 0.332(3) 0.9122(14) 0.137(11) Uiso 1 1 d D
H74 H 0.2734 0.3843 0.9410 0.165 Uiso 1 1 calc R
C75 C 0.460(4) 0.281(4) 0.9452(19) 0.20(2) Uiso 1 1 d D
H75A H 0.5241 0.2399 0.9361 0.307 Uiso 1 1 calc R
H75B H 0.4462 0.2566 0.9812 0.307 Uiso 1 1 calc R
H75C H 0.4767 0.3605 0.9465 0.307 Uiso 1 1 calc R

loop_
_atom_site_aniso_label
_atom_site_aniso_U_11
_atom_site_aniso_U_22
_atom_site_aniso_U_33
_atom_site_aniso_U_23
_atom_site_aniso_U_13
_atom_site_aniso_U_12
Lu1 0.0235(4) 0.0526(4) 0.0297(5) -0.0036(4) -0.0010(3) 0.0019(4)
Lu2 0.0241(4) 0.0389(3) 0.0281(4) 0.0000(2) 0.0016(3) -0.0006(2)
Cl1 0.0274(18) 0.0514(18) 0.0283(17) -0.0028(15) 0.0001(13) -0.0043(15)
Cl2 0.0249(17) 0.058(2) 0.0267(16) -0.0057(15) -0.0041(13) 0.0033(15)
B1 0.033(9) 0.044(8) 0.036(9) -0.009(7) 0.000(7) 0.002(6)
B2 0.032(9) 0.054(9) 0.040(9) 0.003(7) 0.001(8) -0.012(7)
B3 0.020(7) 0.047(8) 0.030(8) 0.002(6) -0.003(6) 0.002(6)
B4 0.039(9) 0.033(7) 0.033(8) 0.005(6) 0.001(7) -0.003(6)
N1 0.034(7) 0.072(9) 0.044(7) -0.018(6) -0.002(6) -0.004(6)
N2 0.023(6) 0.063(7) 0.037(6) -0.007(5) -0.004(5) 0.001(5)
N3 0.024(6) 0.059(7) 0.027(6) -0.001(5) -0.003(5) -0.003(5)
N4 0.041(7) 0.051(7) 0.031(6) 0.000(5) -0.011(5) -0.004(5)
C1 0.042(10) 0.044(8) 0.038(10) -0.002(6) -0.003(7) 0.002(6)
C2 0.062(12) 0.065(10) 0.035(9) 0.002(7) -0.007(8) 0.021(9)
C3 0.035(9) 0.059(9) 0.041(9) -0.003(7) -0.022(7) 0.000(6)
C4 0.024(9) 0.076(11) 0.064(13) -0.015(9) -0.015(8) 0.012(7)
C5 0.025(8) 0.072(10) 0.040(9) -0.015(7) 0.004(7) 0.003(7)
C6 0.015(7) 0.079(11) 0.040(9) -0.006(8) -0.003(6) -0.002(7)
C7 0.053(11) 0.082(12) 0.049(10) -0.013(9) 0.023(9) -0.012(9)
C8 0.037(9) 0.084(11) 0.024(7) -0.006(7) -0.008(7) -0.001(8)
C9 0.039(10) 0.079(11) 0.029(8) 0.020(8) -0.013(7) -0.005(8)
C10 0.027(9) 0.054(8) 0.057(12) 0.011(8) 0.008(8) -0.004(6)
C11 0.032(8) 0.042(7) 0.028(7) 0.007(5) 0.000(6) 0.002(5)
C12 0.036(8) 0.036(6) 0.041(8) -0.007(7) 0.003(7) -0.003(6)
C13 0.039(9) 0.053(8) 0.033(8) -0.013(6) -0.008(7) 0.015(6)
C14 0.043(10) 0.048(8) 0.035(8) 0.006(6) 0.026(7) 0.014(7)
C15 0.023(7) 0.050(7) 0.037(7) 0.003(6) 0.006(6) 0.003(6)
C16 0.028(7) 0.054(8) 0.029(7) 0.008(6) 0.002(6) -0.003(6)
C17 0.019(7) 0.062(10) 0.047(9) 0.017(8) -0.009(6) -0.007(6)
C18 0.041(9) 0.047(8) 0.034(8) -0.005(6) -0.010(7) -0.015(6)
C19 0.058(12) 0.035(7) 0.042(9) -0.007(7) 0.000(8) -0.006(7)
C20 0.031(8) 0.051(8) 0.039(8) 0.011(6) -0.005(6) -0.007(6)
C21 0.051(10) 0.055(8) 0.038(8) -0.016(7) -0.001(7) -0.001(7)
C22 0.058(12) 0.063(11) 0.076(13) -0.010(9) -0.010(9) 0.001(9)
C23 0.11(2) 0.085(16) 0.079(17) 0.000(11) 0.012(17) -0.051(14)
C24 0.086(18) 0.101(17) 0.102(18) -0.032(15) 0.028(15) -0.051(15)
C25 0.033(10) 0.101(15) 0.089(15) -0.008(12) -0.003(10) -0.012(9)
C26 0.041(10) 0.070(11) 0.071(12) -0.003(9) -0.006(9) -0.005(8)
C27 0.035(9) 0.091(13) 0.042(9) -0.023(9) -0.002(7) -0.009(8)
C28 0.060(12) 0.121(17) 0.061(12) -0.047(11) 0.016(10) -0.013(11)
C29 0.073(18) 0.25(4) 0.08(2) -0.09(2) 0.029(16) -0.03(2)
C30 0.064(17) 0.26(5) 0.055(17) -0.04(2) 0.009(14) -0.04(3)
C31 0.075(17) 0.17(3) 0.071(16) 0.047(17) -0.010(13) -0.058(17)
C32 0.054(11) 0.103(15) 0.036(9) -0.012(9) -0.004(8) -0.013(10)
C33 0.030(8) 0.061(9) 0.034(7) -0.003(6) -0.002(6) -0.001(6)
C34 0.050(10) 0.074(11) 0.061(11) -0.003(9) 0.006(9) -0.016(8)
C35 0.042(11) 0.120(17) 0.048(10) -0.012(10) -0.006(9) -0.021(10)
C36 0.048(11) 0.121(16) 0.033(9) -0.004(10) 0.002(8) 0.017(11)
C37 0.064(12) 0.078(13) 0.047(10) 0.005(9) -0.012(9) 0.013(10)
C38 0.040(9) 0.060(9) 0.045(9) -0.012(7) -0.007(7) 0.002(7)
C39 0.038(8) 0.047(8) 0.045(9) -0.009(6) -0.001(7) -0.010(6)
C40 0.055(11) 0.059(9) 0.044(9) -0.006(7) 0.009(8) -0.001(8)
C41 0.052(12) 0.094(14) 0.084(14) -0.026(11) 0.027(11) -0.015(10)
C42 0.054(12) 0.075(13) 0.104(17) -0.031(12) 0.014(11) 0.015(10)
C43 0.056(13) 0.073(11) 0.076(15) -0.006(10) 0.005(11) 0.013(10)
C44 0.058(11) 0.055(9) 0.048(9) -0.005(7) -0.001(8) 0.006(7)
C45 0.027(8) 0.067(9) 0.027(7) -0.006(6) -0.006(6) 0.001(6)
C46 0.036(9) 0.087(12) 0.045(9) 0.011(8) -0.025(7) -0.003(8)
C47 0.052(13) 0.12(2) 0.051(12) -0.001(10) -0.023(10) -0.003(10)
C48 0.043(11) 0.108(16) 0.059(12) -0.022(11) -0.001(9) -0.020(10)
C49 0.049(11) 0.070(11) 0.069(12) -0.012(9) 0.003(9) -0.015(8)
C50 0.044(10) 0.060(10) 0.047(9) 0.003(7) -0.004(8) 0.004(7)
C51 0.035(8) 0.080(11) 0.022(7) 0.006(7) 0.000(6) 0.001(7)
C52 0.082(15) 0.079(13) 0.044(10) 0.014(8) 0.004(10) -0.009(10)
C53 0.083(17) 0.13(2) 0.076(16) 0.044(15) -0.005(14) -0.030(14)
C54 0.082(18) 0.21(3) 0.044(13) 0.029(17) 0.010(12) -0.04(2)
C55 0.069(15) 0.16(2) 0.045(11) 0.006(12) 0.019(10) -0.012(14)
C56 0.051(11) 0.089(13) 0.037(9) 0.002(8) 0.009(8) -0.012(9)
C57 0.033(8) 0.063(9) 0.037(8) -0.005(7) -0.011(7) -0.007(7)
C58 0.099(17) 0.074(12) 0.053(11) 0.008(9) 0.006(11) 0.002(11)
C59 0.16(3) 0.11(2) 0.037(11) -0.023(10) 0.030(15) -0.009(14)
C60 0.083(17) 0.113(19) 0.091(18) -0.043(14) 0.006(14) -0.001(14)
C61 0.071(14) 0.086(13) 0.060(12) -0.020(10) -0.018(10) 0.013(10)
C62 0.072(13) 0.059(10) 0.050(10) -0.003(8) -0.015(9) -0.002(9)
C63 0.038(9) 0.072(10) 0.030(7) 0.016(7) -0.002(6) 0.005(7)
C64 0.053(12) 0.097(14) 0.050(11) 0.015(9) 0.013(9) -0.004(10)
C65 0.039(12) 0.18(3) 0.055(13) 0.004(15) -0.018(9) -0.003(14)
C66 0.077(18) 0.17(3) 0.068(14) -0.004(16) -0.017(12) 0.051(19)
C67 0.078(16) 0.103(16) 0.067(14) 0.000(11) -0.014(12) 0.036(13)
C68 0.061(12) 0.078(12) 0.053(10) 0.006(9) -0.011(9) 0.007(9)
C69 0.16(3) 0.09(2) 0.14(3) 0.026(19) 0.04(3) 0.04(2)
C70 0.21(5) 0.11(2) 0.23(5) 0.08(3) 0.14(4) 0.03(3)
C71 0.17(3) 0.13(2) 0.14(3) 0.06(2) 0.09(3) 0.04(3)
C72 0.12(3) 0.10(2) 0.18(3) 0.08(2) 0.07(2) 0.049(19)
C73 0.08(2) 0.094(19) 0.12(3) 0.042(15) 0.034(19) 0.011(12)

loop_
_atom_type_symbol
_atom_type_description
_atom_type_scat_dispersion_real
_atom_type_scat_dispersion_imag
_atom_type_scat_source
C C 0.0033 0.0016 'International Tables Vol C Tables 4.2.6.8 and 6.1.1.4'
H H 0.0000 0.0000 'International Tables Vol C Tables 4.2.6.8 and 6.1.1.4'
N N 0.0061 0.0033 'International Tables Vol C Tables 4.2.6.8 and 6.1.1.4'
B B 0.0013 0.0007 'International Tables Vol C Tables 4.2.6.8 and 6.1.1.4'
Cl Cl 0.1484 0.1585 'International Tables Vol C Tables 4.2.6.8 and 6.1.1.4'
Lu Lu -0.4720 5.8584 'International Tables Vol C Tables 4.2.6.8 and 6.1.1.4'

loop_
_geom_angle_atom_site_label_1
_geom_angle_atom_site_label_2
_geom_angle_atom_site_label_3
_geom_angle
C8 Lu1 C3 121.1(5)
C8 Lu1 Cl2 96.2(4)
C3 Lu1 Cl2 130.4(3)
C8 Lu1 Cl1 131.5(4)
C3 Lu1 Cl1 95.2(4)
Cl2 Lu1 Cl1 79.82(12)
C8 Lu1 C9 30.2(5)
C3 Lu1 C9 146.2(5)
Cl2 Lu1 C9 81.4(4)
Cl1 Lu1 C9 102.7(4)
C8 Lu1 C4 93.7(6)
C3 Lu1 C4 30.2(5)
Cl2 Lu1 C4 131.2(4)
Cl1 Lu1 C4 125.2(5)
C9 Lu1 C4 123.0(6)
C8 Lu1 C2 147.3(5)
C3 Lu1 C2 30.4(5)
Cl2 Lu1 C2 101.8(4)
Cl1 Lu1 C2 79.1(4)
C9 Lu1 C2 176.6(5)
C4 Lu1 C2 54.0(6)
C8 Lu1 C7 30.8(5)
C3 Lu1 C7 93.3(6)
Cl2 Lu1 C7 126.8(4)
Cl1 Lu1 C7 131.5(4)
C9 Lu1 C7 53.6(6)
C4 Lu1 C7 71.0(7)
C2 Lu1 C7 123.1(6)
C8 Lu1 C5 85.6(5)
C3 Lu1 C5 53.9(5)
Cl2 Lu1 C5 103.6(3)
Cl1 Lu1 C5 142.7(4)
C9 Lu1 C5 114.6(5)
C4 Lu1 C5 30.0(5)
C2 Lu1 C5 63.8(5)
C7 Lu1 C5 76.4(5)
C8 Lu1 C6 55.5(5)
C3 Lu1 C6 84.1(5)
Cl2 Lu1 C6 145.3(4)
Cl1 Lu1 C6 103.3(3)
C9 Lu1 C6 64.1(5)
C4 Lu1 C6 75.5(7)
C2 Lu1 C6 112.8(6)
C7 Lu1 C6 30.7(5)
C5 Lu1 C6 94.5(5)
C8 Lu1 C1 135.5(5)
C3 Lu1 C1 53.8(5)
Cl2 Lu1 C1 76.9(4)
Cl1 Lu1 C1 91.1(3)
C9 Lu1 C1 151.7(5)
C4 Lu1 C1 63.2(6)
C2 Lu1 C1 30.1(5)
C7 Lu1 C1 130.7(5)
C5 Lu1 C1 55.0(5)
C6 Lu1 C1 136.8(5)
C8 Lu1 C10 54.0(5)
C3 Lu1 C10 134.4(5)
Cl2 Lu1 C10 93.1(3)
Cl1 Lu1 C10 77.8(4)
C9 Lu1 C10 29.9(5)
C4 Lu1 C10 130.0(6)
C2 Lu1 C10 149.7(5)
C7 Lu1 C10 62.8(5)
C5 Lu1 C10 137.8(5)
C6 Lu1 C10 55.0(5)
C1 Lu1 C10 166.3(6)
C13 Lu2 C18 120.7(5)
C13 Lu2 Cl2 130.6(4)
C18 Lu2 Cl2 96.6(4)
C13 Lu2 Cl1 94.6(3)
C18 Lu2 Cl1 131.5(4)
Cl2 Lu2 Cl1 80.62(13)
C13 Lu2 C19 145.7(5)
C18 Lu2 C19 30.8(5)
Cl2 Lu2 C19 82.0(4)
Cl1 Lu2 C19 102.3(4)
C13 Lu2 C12 30.1(5)
C18 Lu2 C12 146.2(6)
Cl2 Lu2 C12 102.0(4)
Cl1 Lu2 C12 79.7(4)
C19 Lu2 C12 175.9(7)
C13 Lu2 C17 93.6(5)
C18 Lu2 C17 30.2(5)
Cl2 Lu2 C17 126.7(4)
Cl1 Lu2 C17 130.3(4)
C19 Lu2 C17 52.8(6)
C12 Lu2 C17 123.1(6)
C13 Lu2 C14 31.1(5)
C18 Lu2 C14 92.7(5)
Cl2 Lu2 C14 130.9(3)
Cl1 Lu2 C14 125.5(4)
C19 Lu2 C14 122.5(5)
C12 Lu2 C14 53.9(5)
C17 Lu2 C14 71.2(5)
C13 Lu2 C15 55.8(4)
C18 Lu2 C15 83.4(4)
Cl2 Lu2 C15 103.4(3)
Cl1 Lu2 C15 144.7(3)
C19 Lu2 C15 113.0(5)
C12 Lu2 C15 65.1(5)
C17 Lu2 C15 75.6(4)
C14 Lu2 C15 30.4(5)
C13 Lu2 C16 83.9(5)
C18 Lu2 C16 54.6(4)
Cl2 Lu2 C16 145.3(3)
Cl1 Lu2 C16 103.4(3)
C19 Lu2 C16 63.4(5)
C12 Lu2 C16 112.7(5)
C17 Lu2 C16 29.6(4)
C14 Lu2 C16 75.0(4)
C15 Lu2 C16 92.9(4)
C13 Lu2 C20 133.6(5)
C18 Lu2 C20 54.6(4)
Cl2 Lu2 C20 93.6(3)
Cl1 Lu2 C20 77.2(3)
C19 Lu2 C20 29.9(5)
C12 Lu2 C20 149.5(5)
C17 Lu2 C20 62.3(5)
C14 Lu2 C20 129.7(5)
C15 Lu2 C20 136.4(4)
C16 Lu2 C20 55.1(4)
C13 Lu2 C11 53.8(4)
C18 Lu2 C11 134.9(5)
Cl2 Lu2 C11 77.1(3)
Cl1 Lu2 C11 92.0(3)
C19 Lu2 C11 152.3(5)
C12 Lu2 C11 30.1(5)
C17 Lu2 C11 130.8(5)
C14 Lu2 C11 62.9(4)
C15 Lu2 C11 56.0(4)
C16 Lu2 C11 136.2(4)
C20 Lu2 C11 166.8(4)
Lu2 Cl1 Lu1 99.60(14)
Lu2 Cl2 Lu1 99.97(14)
N1 B1 C5 124.9(14)
N1 B1 C1 124.0(14)
C5 B1 C1 111.1(13)
N1 B1 Lu1 127.1(11)
C5 B1 Lu1 68.3(8)
C1 B1 Lu1 70.2(8)
N2 B2 C6 122.1(14)
N2 B2 C10 124.4(15)
C6 B2 C10 113.1(14)
N2 B2 Lu1 123.6(10)
C6 B2 Lu1 68.4(8)
C10 B2 Lu1 70.3(8)
N3 B3 C11 124.0(12)
N3 B3 C15 123.8(12)
C11 B3 C15 112.1(11)
N3 B3 Lu2 127.3(9)
C11 B3 Lu2 70.1(7)
C15 B3 Lu2 68.4(7)
N4 B4 C20 123.6(13)
N4 B4 C16 123.8(13)
C20 B4 C16 112.6(12)
N4 B4 Lu2 127.3(9)
C20 B4 Lu2 69.7(7)
C16 B4 Lu2 69.5(7)
C21 N1 C27 118.0(12)
C21 N1 B1 122.4(12)
C27 N1 B1 119.3(13)
C39 N2 C33 116.1(11)
C39 N2 B2 122.9(12)
C33 N2 B2 120.8(12)
B3 N3 C51 121.6(12)
B3 N3 C45 122.9(11)
C51 N3 C45 115.4(11)
C57 N4 C63 115.5(12)
C57 N4 B4 123.6(12)
C63 N4 B4 120.7(12)
C2 C1 B1 121.7(16)
C2 C1 Lu1 72.5(9)
B1 C1 Lu1 77.8(9)
C2 C1 H1 119.2
B1 C1 H1 119.2
Lu1 C1 H1 121.7
C3 C2 C1 120.2(16)
C3 C2 Lu1 72.8(9)
C1 C2 Lu1 77.3(9)
C3 C2 H2 119.9
C1 C2 H2 119.9
Lu1 C2 H2 121.1
C4 C3 C2 122.1(15)
C4 C3 Lu1 76.7(9)
C2 C3 Lu1 76.7(9)
C4 C3 H3 119.0
C2 C3 H3 119.0
Lu1 C3 H3 118.3
C3 C4 C5 120.6(17)
C3 C4 Lu1 73.0(9)
C5 C4 Lu1 75.2(9)
C3 C4 H4 119.7
C5 C4 H4 119.7
Lu1 C4 H4 123.5
C4 C5 B1 124.0(16)
C4 C5 Lu1 74.8(9)
B1 C5 Lu1 80.6(8)
C4 C5 H5 118.0
B1 C5 H5 118.0
Lu1 C5 H5 116.9
C7 C6 B2 120.7(15)
C7 C6 Lu1 74.0(9)
B2 C6 Lu1 80.6(9)
C7 C6 H6 119.6
B2 C6 H6 119.6
Lu1 C6 H6 116.3
C8 C7 C6 121.6(15)
C8 C7 Lu1 72.0(9)
C6 C7 Lu1 75.2(9)
C8 C7 H7 119.2
C6 C7 H7 119.2
Lu1 C7 H7 125.3
C9 C8 C7 119.8(14)
C9 C8 Lu1 77.2(9)
C7 C8 Lu1 77.2(9)
C9 C8 H8 120.1
C7 C8 H8 120.1
Lu1 C8 H8 116.3
C8 C9 C10 122.3(15)
C8 C9 Lu1 72.6(9)
C10 C9 Lu1 78.1(9)
C8 C9 H9 118.8
C10 C9 H9 118.8
Lu1 C9 H9 121.6
C9 C10 B2 121.5(16)
C9 C10 Lu1 72.0(9)
B2 C10 Lu1 78.3(9)
C9 C10 H10 119.3
B2 C10 H10 119.3
Lu1 C10 H10 121.6
C12 C11 B3 122.6(13)
C12 C11 Lu2 71.8(7)
B3 C11 Lu2 78.1(7)
C12 C11 H11 118.7
B3 C11 H11 118.7
Lu2 C11 H11 122.7
C13 C12 C11 121.5(15)
C13 C12 Lu2 72.5(7)
C11 C12 Lu2 78.1(7)
C13 C12 H12 119.2
C11 C12 H12 119.2
Lu2 C12 H12 121.2
C12 C13 C14 120.6(14)
C12 C13 Lu2 77.4(8)
C14 C13 Lu2 77.1(8)
C12 C13 H13 119.7
C14 C13 H13 119.7
Lu2 C13 H13 116.5
C15 C14 C13 123.2(13)
C15 C14 Lu2 76.0(8)
C13 C14 Lu2 71.9(8)
C15 C14 H14 118.4
C13 C14 H14 118.4
Lu2 C14 H14 125.6
C14 C15 B3 119.2(12)
C14 C15 Lu2 73.6(8)
B3 C15 Lu2 79.4(7)
C14 C15 H15 120.4
B3 C15 H15 120.4
Lu2 C15 H15 117.4
C17 C16 B4 119.6(14)
C17 C16 Lu2 73.1(8)
B4 C16 Lu2 79.0(7)
C17 C16 H16 120.2
B4 C16 H16 120.2
Lu2 C16 H16 118.6
C16 C17 C18 125.7(15)
C16 C17 Lu2 77.3(8)
C18 C17 Lu2 72.8(8)
C16 C17 H17 117.2
C18 C17 H17 117.2
Lu2 C17 H17 124.4
C17 C18 C19 117.2(14)
C17 C18 Lu2 77.0(8)
C19 C18 Lu2 76.3(8)
C17 C18 H18 121.4
C19 C18 H18 121.4
Lu2 C18 H18 116.3
C20 C19 C18 123.0(15)
C20 C19 Lu2 77.6(8)
C18 C19 Lu2 72.9(8)
C20 C19 H19 118.5
C18 C19 H19 118.5
Lu2 C19 H19 122.1
C19 C20 B4 121.4(14)
C19 C20 Lu2 72.5(8)
B4 C20 Lu2 79.0(8)
C19 C20 H20 119.3
B4 C20 H20 119.3
Lu2 C20 H20 120.2
C22 C21 C26 118.8(16)
C22 C21 N1 121.2(15)
C26 C21 N1 119.9(15)
C21 C22 C23 120(2)
C21 C22 H22 119.8
C23 C22 H22 119.8
C24 C23 C22 120(2)
C24 C23 H23 120.0
C22 C23 H23 120.0
C25 C24 C23 120(2)
C25 C24 H24 120.1
C23 C24 H24 120.1
C24 C25 C26 121(2)
C24 C25 H25 119.5
C26 C25 H25 119.5
C25 C26 C21 119.4(18)
C25 C26 H26 120.3
C21 C26 H26 120.3
C32 C27 C28 121.7(18)
C32 C27 N1 122.6(15)
C28 C27 N1 115.7(18)
C27 C28 C29 117(3)
C27 C28 H28 121.6
C29 C28 H28 121.6
C30 C29 C28 123(3)
C30 C29 H29 118.7
C28 C29 H29 118.7
C29 C30 C31 120(3)
C29 C30 H30 120.0
C31 C30 H30 120.0
C30 C31 C32 119(3)
C30 C31 H31 120.5
C32 C31 H31 120.5
C27 C32 C31 120(2)
C27 C32 H32 120.1
C31 C32 H32 120.1
C38 C33 C34 119.0(15)
C38 C33 N2 121.8(13)
C34 C33 N2 119.1(14)
C35 C34 C33 119.5(17)
C35 C34 H34 120.3
C33 C34 H34 120.3
C36 C35 C34 120.5(17)
C36 C35 H35 119.7
C34 C35 H35 119.7
C35 C36 C37 120.3(18)
C35 C36 H36 119.9
C37 C36 H36 119.9
C36 C37 C38 118.7(18)
C36 C37 H37 120.7
C38 C37 H37 120.7
C33 C38 C37 122.0(16)
C33 C38 H38 119.0
C37 C38 H38 119.0
C44 C39 C40 119.6(14)
C44 C39 N2 121.3(14)
C40 C39 N2 119.1(14)
C39 C40 C41 117.7(17)
C39 C40 H40 121.1
C41 C40 H40 121.1
C42 C41 C40 122.3(19)
C42 C41 H41 118.8
C40 C41 H41 118.8
C41 C42 C43 119.5(18)
C41 C42 H42 120.3
C43 C42 H42 120.3
C42 C43 C44 120.5(18)
C42 C43 H43 119.7
C44 C43 H43 119.7
C39 C44 C43 120.3(17)
C39 C44 H44 119.9
C43 C44 H44 119.9
C50 C45 C46 120.7(15)
C50 C45 N3 121.2(13)
C46 C45 N3 118.0(14)
C45 C46 C47 117.4(17)
C45 C46 H46 121.3
C47 C46 H46 121.3
C48 C47 C46 122(2)
C48 C47 H47 119.0
C46 C47 H47 119.0
C47 C48 C49 119.6(18)
C47 C48 H48 120.2
C49 C48 H48 120.2
C50 C49 C48 118.4(18)
C50 C49 H49 120.8
C48 C49 H49 120.8
C45 C50 C49 121.8(16)
C45 C50 H50 119.1
C49 C50 H50 119.1
C52 C51 C56 120.5(15)
C52 C51 N3 120.8(14)
C56 C51 N3 118.7(14)
C51 C52 C53 121(2)
C51 C52 H52 119.6
C53 C52 H52 119.6
C54 C53 C52 119(2)
C54 C53 H53 120.4
C52 C53 H53 120.4
C55 C54 C53 119(2)
C55 C54 H54 120.3
C53 C54 H54 120.3
C54 C55 C56 121(2)
C54 C55 H55 119.4
C56 C55 H55 119.4
C51 C56 C55 119(2)
C51 C56 H56 120.6
C55 C56 H56 120.6
C62 C57 N4 123.5(14)
C62 C57 C58 118.1(16)
N4 C57 C58 118.3(15)
C59 C58 C57 120.6(19)
C59 C58 H58 119.7
C57 C58 H58 119.7
C60 C59 C58 120(2)
C60 C59 H59 119.9
C58 C59 H59 119.9
C59 C60 C61 121(2)
C59 C60 H60 119.6
C61 C60 H60 119.6
C62 C61 C60 116.6(19)
C62 C61 H61 121.7
C60 C61 H61 121.7
C57 C62 C61 123.5(17)
C57 C62 H62 118.2
C61 C62 H62 118.2
C68 C63 C64 119.4(16)
C68 C63 N4 121.5(15)
C64 C63 N4 119.1(15)
C63 C64 C65 118(2)
C63 C64 H64 120.8
C65 C64 H64 120.8
C66 C65 C64 121(2)
C66 C65 H65 119.7
C64 C65 H65 119.7
C65 C66 C67 122(2)
C65 C66 H66 118.9
C67 C66 H66 118.9
C66 C67 C68 118(2)
C66 C67 H67 121.1
C68 C67 H67 121.1
C63 C68 C67 121(2)
C63 C68 H68 119.4
C67 C68 H68 119.4
C74 C69 C70 133(3)
C74 C69 H69 113.3
C70 C69 H69 113.3
C69 C70 C71 111(3)
C69 C70 H70 124.5
C71 C70 H70 124.5
C72 C71 C70 122(3)
C72 C71 H71 119.0
C70 C71 H71 119.0
C73 C72 C71 118(3)
C73 C72 H72 120.8
C71 C72 H72 120.8
C72 C73 C74 126(3)
C72 C73 C75 125(3)
C74 C73 C75 108(3)
C69 C74 C73 107(3)
C69 C74 H74 126.3
C73 C74 H74 126.3
C73 C75 H75A 109.5
C73 C75 H75B 109.5
H75A C75 H75B 109.5
C73 C75 H75C 109.5
H75A C75 H75C 109.5
H75B C75 H75C 109.5

loop_
_geom_bond_atom_site_label_1
_geom_bond_atom_site_label_2
_geom_bond_distance
Lu1 C8 2.604(15)
Lu1 C3 2.620(14)
Lu1 Cl2 2.640(4)
Lu1 Cl1 2.649(4)
Lu1 C9 2.661(15)
Lu1 C4 2.666(16)
Lu1 C2 2.669(16)
Lu1 C7 2.670(16)
Lu1 C5 2.671(14)
Lu1 C6 2.685(16)
Lu1 C1 2.730(15)
Lu1 C10 2.739(16)
Lu2 C13 2.600(13)
Lu2 C18 2.610(13)
Lu2 Cl2 2.620(4)
Lu2 Cl1 2.626(4)
Lu2 C19 2.652(13)
Lu2 C12 2.661(12)
Lu2 C17 2.661(15)
Lu2 C14 2.666(14)
Lu2 C15 2.696(13)
Lu2 C16 2.713(13)
Lu2 C20 2.716(14)
Lu2 C11 2.741(12)
B1 N1 1.46(2)
B1 C5 1.48(2)
B1 C1 1.54(2)
B2 N2 1.47(2)
B2 C6 1.49(2)
B2 C10 1.52(2)
B3 N3 1.427(18)
B3 C11 1.533(19)
B3 C15 1.546(19)
B4 N4 1.457(19)
B4 C20 1.51(2)
B4 C16 1.51(2)
N1 C21 1.421(19)
N1 C27 1.45(2)
N2 C39 1.415(17)
N2 C33 1.440(17)
N3 C51 1.444(17)
N3 C45 1.463(18)
N4 C57 1.402(19)
N4 C63 1.446(19)
C1 C2 1.41(2)
C1 H1 0.9300
C2 C3 1.39(2)
C2 H2 0.9300
C3 C4 1.38(3)
C3 H3 0.9300
C4 C5 1.38(2)
C4 H4 0.9300
C5 H5 0.9300
C6 C7 1.42(2)
C6 H6 0.9300
C7 C8 1.40(2)
C7 H7 0.9300
C8 C9 1.37(2)
C8 H8 0.9300
C9 C10 1.40(2)
C9 H9 0.9300
C10 H10 0.9300
C11 C12 1.40(2)
C11 H11 0.9300
C12 C13 1.37(2)
C12 H12 0.9300
C13 C14 1.41(2)
C13 H13 0.9300
C14 C15 1.41(2)
C14 H14 0.9300
C15 H15 0.9300
C16 C17 1.37(2)
C16 H16 0.9300
C17 C18 1.37(2)
C17 H17 0.9300
C18 C19 1.40(2)
C18 H18 0.9300
C19 C20 1.39(2)
C19 H19 0.9300
C20 H20 0.9300
C21 C22 1.36(2)
C21 C26 1.39(2)
C22 C23 1.38(3)
C22 H22 0.9300
C23 C24 1.37(4)
C23 H23 0.9300
C24 C25 1.33(3)
C24 H24 0.9300
C25 C26 1.38(2)
C25 H25 0.9300
C26 H26 0.9300
C27 C32 1.31(2)
C27 C28 1.40(2)
C28 C29 1.41(4)
C28 H28 0.9300
C29 C30 1.31(4)
C29 H29 0.9300
C30 C31 1.37(4)
C30 H30 0.9300
C31 C32 1.43(3)
C31 H31 0.9300
C32 H32 0.9300
C33 C38 1.34(2)
C33 C34 1.39(2)
C34 C35 1.38(2)
C34 H34 0.9300
C35 C36 1.36(3)
C35 H35 0.9300
C36 C37 1.37(3)
C36 H36 0.9300
C37 C38 1.39(2)
C37 H37 0.9300
C38 H38 0.9300
C39 C44 1.38(2)
C39 C40 1.39(2)
C40 C41 1.42(2)
C40 H40 0.9300
C41 C42 1.33(3)
C41 H41 0.9300
C42 C43 1.37(3)
C42 H42 0.9300
C43 C44 1.39(3)
C43 H43 0.9300
C44 H44 0.9300
C45 C50 1.34(2)
C45 C46 1.390(19)
C46 C47 1.41(3)
C46 H46 0.9300
C47 C48 1.33(2)
C47 H47 0.9300
C48 C49 1.41(3)
C48 H48 0.9300
C49 C50 1.38(2)
C49 H49 0.9300
C50 H50 0.9300
C51 C52 1.35(2)
C51 C56 1.37(2)
C52 C53 1.38(3)
C52 H52 0.9300
C53 C54 1.38(4)
C53 H53 0.9300
C54 C55 1.36(4)
C54 H54 0.9300
C55 C56 1.38(3)
C55 H55 0.9300
C56 H56 0.9300
C57 C62 1.35(2)
C57 C58 1.40(2)
C58 C59 1.38(3)
C58 H58 0.9300
C59 C60 1.36(3)
C59 H59 0.9300
C60 C61 1.41(3)
C60 H60 0.9300
C61 C62 1.40(2)
C61 H61 0.9300
C62 H62 0.9300
C63 C68 1.33(2)
C63 C64 1.41(2)
C64 C65 1.41(3)
C64 H64 0.9300
C65 C66 1.30(4)
C65 H65 0.9300
C66 C67 1.38(4)
C66 H66 0.9300
C67 C68 1.41(3)
C67 H67 0.9300
C68 H68 0.9300
C69 C74 1.379(19)
C69 C70 1.402(19)
C69 H69 0.9300
C70 C71 1.403(19)
C70 H70 0.9300
C71 C72 1.393(19)
C71 H71 0.9300
C72 C73 1.379(19)
C72 H72 0.9300
C73 C74 1.403(18)
C73 C75 1.49(2)
C74 H74 0.9300
C75 H75A 0.9600
C75 H75B 0.9600
C75 H75C 0.9600

loop_
_geom_torsion_atom_site_label_1
_geom_torsion_atom_site_label_2
_geom_torsion_atom_site_label_3
_geom_torsion_atom_site_label_4
_geom_torsion
C13 Lu2 Cl1 Lu1 -130.2(4)
C18 Lu2 Cl1 Lu1 90.7(5)
Cl2 Lu2 Cl1 Lu1 0.15(13)
C19 Lu2 Cl1 Lu1 79.7(4)
C12 Lu2 Cl1 Lu1 -104.0(4)
C17 Lu2 Cl1 Lu1 131.0(5)
C14 Lu2 Cl1 Lu1 -134.0(4)
C15 Lu2 Cl1 Lu1 -99.8(5)
C16 Lu2 Cl1 Lu1 144.9(3)
C20 Lu2 Cl1 Lu1 96.0(3)
C11 Lu2 Cl1 Lu1 -76.4(3)
C8 Lu1 Cl1 Lu2 89.1(5)
C3 Lu1 Cl1 Lu2 -130.3(3)
Cl2 Lu1 Cl1 Lu2 -0.15(13)
C9 Lu1 Cl1 Lu2 78.5(4)
C4 Lu1 Cl1 Lu2 -134.0(5)
C2 Lu1 Cl1 Lu2 -104.4(4)
C7 Lu1 Cl1 Lu2 130.7(6)
C5 Lu1 Cl1 Lu2 -99.3(6)
C6 Lu1 Cl1 Lu2 144.5(4)
C1 Lu1 Cl1 Lu2 -76.6(4)
C10 Lu1 Cl1 Lu2 95.3(3)
C13 Lu2 Cl2 Lu1 87.9(5)
C18 Lu2 Cl2 Lu1 -131.3(4)
Cl1 Lu2 Cl2 Lu1 -0.15(13)
C19 Lu2 Cl2 Lu1 -104.1(4)
C12 Lu2 Cl2 Lu1 77.1(4)
C17 Lu2 Cl2 Lu1 -134.2(4)
C14 Lu2 Cl2 Lu1 129.3(5)
C15 Lu2 Cl2 Lu1 144.0(3)
C16 Lu2 Cl2 Lu1 -100.2(5)
C20 Lu2 Cl2 Lu1 -76.5(3)
C11 Lu2 Cl2 Lu1 94.1(3)
C8 Lu1 Cl2 Lu2 -130.9(4)
C3 Lu1 Cl2 Lu2 88.3(5)
Cl1 Lu1 Cl2 Lu2 0.15(13)
C9 Lu1 Cl2 Lu2 -104.5(4)
C4 Lu1 Cl2 Lu2 128.6(6)
C2 Lu1 Cl2 Lu2 76.6(4)
C7 Lu1 Cl2 Lu2 -134.8(5)
C5 Lu1 Cl2 Lu2 142.1(4)
C6 Lu1 Cl2 Lu2 -98.5(6)
C1 Lu1 Cl2 Lu2 93.7(3)
C10 Lu1 Cl2 Lu2 -76.9(4)
C8 Lu1 B1 N1 -61.6(13)
C3 Lu1 B1 N1 -179.9(15)
Cl2 Lu1 B1 N1 31.7(12)
Cl1 Lu1 B1 N1 100.4(13)
C9 Lu1 B1 N1 -37.7(15)
C4 Lu1 B1 N1 -146.5(16)
C2 Lu1 B1 N1 146.3(15)
C7 Lu1 B1 N1 -93.4(13)
C5 Lu1 B1 N1 -118.1(17)
C6 Lu1 B1 N1 -118.6(13)
C1 Lu1 B1 N1 118.2(17)
C10 Lu1 B1 N1 -36.6(19)
C8 Lu1 B1 C5 56.6(10)
C3 Lu1 B1 C5 -61.8(9)
Cl2 Lu1 B1 C5 149.8(9)
Cl1 Lu1 B1 C5 -141.4(8)
C9 Lu1 B1 C5 80.4(10)
C4 Lu1 B1 C5 -28.4(10)
C2 Lu1 B1 C5 -95.6(11)
C7 Lu1 B1 C5 24.8(10)
C6 Lu1 B1 C5 -0.5(12)
C1 Lu1 B1 C5 -123.7(14)
C10 Lu1 B1 C5 81.5(15)
C8 Lu1 B1 C1 -179.8(9)
C3 Lu1 B1 C1 61.9(9)
Cl2 Lu1 B1 C1 -86.5(9)
Cl1 Lu1 B1 C1 -17.7(10)
C9 Lu1 B1 C1 -155.9(9)
C4 Lu1 B1 C1 95.3(11)
C2 Lu1 B1 C1 28.1(9)
C7 Lu1 B1 C1 148.5(9)
C5 Lu1 B1 C1 123.7(14)
C6 Lu1 B1 C1 123.2(9)
C10 Lu1 B1 C1 -154.8(12)
C8 Lu1 B2 N2 -179.6(14)
C3 Lu1 B2 N2 -61.1(13)
Cl2 Lu1 B2 N2 100.0(12)
Cl1 Lu1 B2 N2 31.4(11)
C9 Lu1 B2 N2 147.2(15)
C4 Lu1 B2 N2 -92.2(13)
C2 Lu1 B2 N2 -36.2(14)
C7 Lu1 B2 N2 -145.7(15)
C5 Lu1 B2 N2 -115.7(12)
C6 Lu1 B2 N2 -115.0(17)
C1 Lu1 B2 N2 -34.4(19)
C10 Lu1 B2 N2 118.8(17)
C8 Lu1 B2 C6 -64.5(9)
C3 Lu1 B2 C6 54.0(10)
Cl2 Lu1 B2 C6 -144.9(8)
Cl1 Lu1 B2 C6 146.4(9)
C9 Lu1 B2 C6 -97.8(11)
C4 Lu1 B2 C6 22.9(10)
C2 Lu1 B2 C6 78.8(10)
C7 Lu1 B2 C6 -30.6(10)
C5 Lu1 B2 C6 -0.7(12)
C1 Lu1 B2 C6 80.6(14)
C10 Lu1 B2 C6 -126.1(14)
C8 Lu1 B2 C10 61.6(10)
C3 Lu1 B2 C10 -179.9(10)
Cl2 Lu1 B2 C10 -18.8(11)
Cl1 Lu1 B2 C10 -87.4(10)
C9 Lu1 B2 C10 28.4(10)
C4 Lu1 B2 C10 149.0(10)
C2 Lu1 B2 C10 -155.0(10)
C7 Lu1 B2 C10 95.5(11)
C5 Lu1 B2 C10 125.4(10)
C6 Lu1 B2 C10 126.1(14)
C1 Lu1 B2 C10 -153.3(11)
C13 Lu2 B3 N3 178.8(13)
C18 Lu2 B3 N3 -63.3(12)
Cl2 Lu2 B3 N3 30.4(11)
Cl1 Lu2 B3 N3 99.5(11)
C19 Lu2 B3 N3 -39.2(14)
C12 Lu2 B3 N3 145.8(14)
C17 Lu2 B3 N3 -94.4(12)
C14 Lu2 B3 N3 -147.3(14)
C15 Lu2 B3 N3 -116.8(15)
C16 Lu2 B3 N3 -119.1(11)
C20 Lu2 B3 N3 -37.5(18)
C11 Lu2 B3 N3 118.2(15)
C13 Lu2 B3 C11 60.5(8)
C18 Lu2 B3 C11 178.5(8)
Cl2 Lu2 B3 C11 -87.9(7)
Cl1 Lu2 B3 C11 -18.7(8)
C19 Lu2 B3 C11 -157.4(8)
C12 Lu2 B3 C11 27.5(8)
C17 Lu2 B3 C11 147.4(8)
C14 Lu2 B3 C11 94.5(9)
C15 Lu2 B3 C11 125.0(11)
C16 Lu2 B3 C11 122.7(8)
C20 Lu2 B3 C11 -155.7(10)
C13 Lu2 B3 C15 -64.5(8)
C18 Lu2 B3 C15 53.5(8)
Cl2 Lu2 B3 C15 147.1(8)
Cl1 Lu2 B3 C15 -143.7(6)
C19 Lu2 B3 C15 77.6(9)
C12 Lu2 B3 C15 -97.5(9)
C17 Lu2 B3 C15 22.4(9)
C14 Lu2 B3 C15 -30.5(8)
C16 Lu2 B3 C15 -2.3(10)
C20 Lu2 B3 C15 79.3(13)
C11 Lu2 B3 C15 -125.0(11)
C13 Lu2 B4 N4 -61.8(13)
C18 Lu2 B4 N4 179.9(14)
Cl2 Lu2 B4 N4 99.0(12)
Cl1 Lu2 B4 N4 30.1(11)
C19 Lu2 B4 N4 146.2(15)
C12 Lu2 B4 N4 -37.9(14)
C17 Lu2 B4 N4 -147.2(14)
C14 Lu2 B4 N4 -93.7(13)
C15 Lu2 B4 N4 -118.5(12)
C16 Lu2 B4 N4 -117.5(16)
C20 Lu2 B4 N4 117.4(16)
C11 Lu2 B4 N4 -36.8(18)
C13 Lu2 B4 C20 -179.2(8)
C18 Lu2 B4 C20 62.5(8)
Cl2 Lu2 B4 C20 -18.4(9)
Cl1 Lu2 B4 C20 -87.3(8)
C19 Lu2 B4 C20 28.8(8)
C12 Lu2 B4 C20 -155.2(8)
C17 Lu2 B4 C20 95.4(9)
C14 Lu2 B4 C20 148.9(8)
C15 Lu2 B4 C20 124.1(8)
C16 Lu2 B4 C20 125.1(12)
C11 Lu2 B4 C20 -154.2(9)
C13 Lu2 B4 C16 55.7(9)
C18 Lu2 B4 C16 -62.6(8)
Cl2 Lu2 B4 C16 -143.5(7)
Cl1 Lu2 B4 C16 147.6(8)
C19 Lu2 B4 C16 -96.4(10)
C12 Lu2 B4 C16 79.6(9)
C17 Lu2 B4 C16 -29.7(8)
C14 Lu2 B4 C16 23.8(9)
C15 Lu2 B4 C16 -1.0(10)
C20 Lu2 B4 C16 -125.1(12)
C11 Lu2 B4 C16 80.7(12)
C5 B1 N1 C21 179.3(14)
C1 B1 N1 C21 -3(2)
Lu1 B1 N1 C21 -92.8(16)
C5 B1 N1 C27 -7(2)
C1 B1 N1 C27 170.3(15)
Lu1 B1 N1 C27 80.5(17)
C6 B2 N2 C39 -179.4(14)
C10 B2 N2 C39 -7(2)
Lu1 B2 N2 C39 -95.4(15)
C6 B2 N2 C33 -5(2)
C10 B2 N2 C33 167.2(14)
Lu1 B2 N2 C33 79.3(15)
C11 B3 N3 C51 -11(2)
C15 B3 N3 C51 171.6(12)
Lu2 B3 N3 C51 -101.2(14)
C11 B3 N3 C45 168.1(12)
C15 B3 N3 C45 -9(2)
Lu2 B3 N3 C45 78.1(16)
C20 B4 N4 C57 168.3(13)
C16 B4 N4 C57 -10(2)
Lu2 B4 N4 C57 79.3(17)
C20 B4 N4 C63 -8(2)
C16 B4 N4 C63 174.1(12)
Lu2 B4 N4 C63 -97.1(14)
N1 B1 C1 C2 177.7(14)
C5 B1 C1 C2 -4(2)
Lu1 B1 C1 C2 -60.3(13)
N1 B1 C1 Lu1 -122.0(15)
C5 B1 C1 Lu1 55.9(11)
C8 Lu1 C1 C2 129.5(11)
C3 Lu1 C1 C2 29.8(10)
Cl2 Lu1 C1 C2 -145.1(11)
Cl1 Lu1 C1 C2 -65.8(10)
C9 Lu1 C1 C2 174.3(11)
C4 Lu1 C1 C2 63.8(11)
C7 Lu1 C1 C2 87.3(12)
C5 Lu1 C1 C2 97.6(12)
C6 Lu1 C1 C2 45.0(13)
C10 Lu1 C1 C2 -101(2)
C8 Lu1 C1 B1 0.3(12)
C3 Lu1 C1 B1 -99.4(10)
Cl2 Lu1 C1 B1 85.7(9)
Cl1 Lu1 C1 B1 165.0(9)
C9 Lu1 C1 B1 45.1(15)
C4 Lu1 C1 B1 -65.4(9)
C2 Lu1 C1 B1 -129.2(15)
C7 Lu1 C1 B1 -41.9(12)
C5 Lu1 C1 B1 -31.6(8)
C6 Lu1 C1 B1 -84.2(11)
C10 Lu1 C1 B1 129.5(19)
B1 C1 C2 C3 2(2)
Lu1 C1 C2 C3 -61.3(14)
B1 C1 C2 Lu1 62.9(14)
C8 Lu1 C2 C3 40.4(15)
Cl2 Lu1 C2 C3 162.3(9)
Cl1 Lu1 C2 C3 -120.7(10)
C9 Lu1 C2 C3 1(9)
C4 Lu1 C2 C3 29.4(9)
C7 Lu1 C2 C3 12.2(12)
C5 Lu1 C2 C3 62.7(9)
C6 Lu1 C2 C3 -20.8(11)
C1 Lu1 C2 C3 127.5(15)
C10 Lu1 C2 C3 -79.9(14)
C8 Lu1 C2 C1 -87.1(14)
C3 Lu1 C2 C1 -127.5(15)
Cl2 Lu1 C2 C1 34.7(11)
Cl1 Lu1 C2 C1 111.8(10)
C9 Lu1 C2 C1 -127(8)
C4 Lu1 C2 C1 -98.2(11)
C7 Lu1 C2 C1 -115.3(11)
C5 Lu1 C2 C1 -64.8(10)
C6 Lu1 C2 C1 -148.3(10)
C10 Lu1 C2 C1 152.6(11)
C1 C2 C3 C4 -1(2)
Lu1 C2 C3 C4 -64.8(14)
C1 C2 C3 Lu1 63.6(14)
C8 Lu1 C3 C4 -27.8(12)
Cl2 Lu1 C3 C4 105.0(10)
Cl1 Lu1 C3 C4 -174.0(10)
C9 Lu1 C3 C4 -51.9(14)
C2 Lu1 C3 C4 128.0(15)
C7 Lu1 C3 C4 -41.8(11)
C5 Lu1 C3 C4 28.7(10)
C6 Lu1 C3 C4 -71.2(11)
C1 Lu1 C3 C4 98.4(11)
C10 Lu1 C3 C4 -96.0(12)
C8 Lu1 C3 C2 -155.8(9)
Cl2 Lu1 C3 C2 -23.1(11)
Cl1 Lu1 C3 C2 58.0(9)
C9 Lu1 C3 C2 -179.9(9)
C4 Lu1 C3 C2 -128.0(15)
C7 Lu1 C3 C2 -169.8(10)
C5 Lu1 C3 C2 -99.3(11)
C6 Lu1 C3 C2 160.8(10)
C1 Lu1 C3 C2 -29.6(9)
C10 Lu1 C3 C2 136.0(10)
C2 C3 C4 C5 4(3)
Lu1 C3 C4 C5 -60.6(15)
C2 C3 C4 Lu1 64.8(14)
C8 Lu1 C4 C3 156.4(10)
Cl2 Lu1 C4 C3 -102.0(10)
Cl1 Lu1 C4 C3 7.3(12)
C9 Lu1 C4 C3 148.5(10)
C2 Lu1 C4 C3 -29.5(9)
C7 Lu1 C4 C3 135.3(11)
C5 Lu1 C4 C3 -129.1(17)
C6 Lu1 C4 C3 103.5(10)
C1 Lu1 C4 C3 -63.4(10)
C10 Lu1 C4 C3 112.0(11)
C8 Lu1 C4 C5 -74.5(11)
C3 Lu1 C4 C5 129.1(17)
Cl2 Lu1 C4 C5 27.1(14)
Cl1 Lu1 C4 C5 136.4(10)
C9 Lu1 C4 C5 -82.4(12)
C2 Lu1 C4 C5 99.5(12)
C7 Lu1 C4 C5 -95.6(12)
C6 Lu1 C4 C5 -127.4(12)
C1 Lu1 C4 C5 65.7(11)
C10 Lu1 C4 C5 -118.9(11)
C3 C4 C5 B1 -8(3)
Lu1 C4 C5 B1 -67.3(14)
C3 C4 C5 Lu1 59.6(15)
N1 B1 C5 C4 -174.6(15)
C1 B1 C5 C4 7(2)
Lu1 B1 C5 C4 64.5(14)
N1 B1 C5 Lu1 120.9(15)
C1 B1 C5 Lu1 -57.0(12)
C8 Lu1 C5 C4 105.3(12)
C3 Lu1 C5 C4 -28.9(11)
Cl2 Lu1 C5 C4 -159.4(11)
Cl1 Lu1 C5 C4 -68.4(13)
C9 Lu1 C5 C4 114.0(12)
C2 Lu1 C5 C4 -62.8(12)
C7 Lu1 C5 C4 75.5(13)
C6 Lu1 C5 C4 50.5(12)
C1 Lu1 C5 C4 -96.5(12)
C10 Lu1 C5 C4 90.1(13)
C8 Lu1 C5 B1 -125.5(10)
C3 Lu1 C5 B1 100.2(11)
Cl2 Lu1 C5 B1 -30.2(9)
Cl1 Lu1 C5 B1 60.8(11)
C9 Lu1 C5 B1 -116.9(9)
C4 Lu1 C5 B1 129.1(16)
C2 Lu1 C5 B1 66.4(10)
C7 Lu1 C5 B1 -155.4(10)
C6 Lu1 C5 B1 179.6(9)
C1 Lu1 C5 B1 32.7(9)
C10 Lu1 C5 B1 -140.8(9)
N2 B2 C6 C7 -178.0(14)
C10 B2 C6 C7 9(2)
Lu1 B2 C6 C7 65.0(14)
N2 B2 C6 Lu1 117.0(13)
C10 B2 C6 Lu1 -55.7(12)
C8 Lu1 C6 C7 -28.0(10)
C3 Lu1 C6 C7 106.5(11)
Cl2 Lu1 C6 C7 -68.3(13)
Cl1 Lu1 C6 C7 -159.5(10)
C9 Lu1 C6 C7 -61.7(11)
C4 Lu1 C6 C7 77.0(11)
C2 Lu1 C6 C7 116.9(11)
C5 Lu1 C6 C7 53.5(11)
C1 Lu1 C6 C7 94.2(12)
C10 Lu1 C6 C7 -95.0(12)
C8 Lu1 C6 B2 97.9(10)
C3 Lu1 C6 B2 -127.6(10)
Cl2 Lu1 C6 B2 57.6(12)
Cl1 Lu1 C6 B2 -33.6(9)
C9 Lu1 C6 B2 64.2(10)
C4 Lu1 C6 B2 -157.1(10)
C2 Lu1 C6 B2 -117.2(9)
C7 Lu1 C6 B2 125.9(16)
C5 Lu1 C6 B2 179.4(9)
C1 Lu1 C6 B2 -139.9(9)
C10 Lu1 C6 B2 30.9(9)
B2 C6 C7 C8 -11(3)
Lu1 C6 C7 C8 57.5(15)
B2 C6 C7 Lu1 -68.4(14)
C3 Lu1 C7 C8 156.2(10)
Cl2 Lu1 C7 C8 7.6(12)
Cl1 Lu1 C7 C8 -104.0(9)
C9 Lu1 C7 C8 -30.8(9)
C4 Lu1 C7 C8 135.4(11)
C2 Lu1 C7 C8 150.0(10)
C5 Lu1 C7 C8 104.6(10)
C6 Lu1 C7 C8 -131.0(16)
C1 Lu1 C7 C8 113.2(11)
C10 Lu1 C7 C8 -64.5(10)
C8 Lu1 C7 C6 131.0(16)
C3 Lu1 C7 C6 -72.8(11)
Cl2 Lu1 C7 C6 138.6(9)
Cl1 Lu1 C7 C6 27.1(13)
C9 Lu1 C7 C6 100.2(12)
C4 Lu1 C7 C6 -93.6(12)
C2 Lu1 C7 C6 -79.0(11)
C5 Lu1 C7 C6 -124.4(11)
C1 Lu1 C7 C6 -115.8(10)
C10 Lu1 C7 C6 66.5(11)
C6 C7 C8 C9 8(3)
Lu1 C7 C8 C9 66.9(14)
C6 C7 C8 Lu1 -59.0(16)
C3 Lu1 C8 C9 -153.2(9)
Cl2 Lu1 C8 C9 61.0(9)
Cl1 Lu1 C8 C9 -20.8(11)
C4 Lu1 C8 C9 -166.8(10)
C2 Lu1 C8 C9 -175.8(9)
C7 Lu1 C8 C9 -125.1(14)
C5 Lu1 C8 C9 164.3(10)
C6 Lu1 C8 C9 -97.2(11)
C1 Lu1 C8 C9 138.5(10)
C10 Lu1 C8 C9 -28.3(9)
C3 Lu1 C8 C7 -28.1(11)
Cl2 Lu1 C8 C7 -173.9(9)
Cl1 Lu1 C8 C7 104.3(10)
C9 Lu1 C8 C7 125.1(14)
C4 Lu1 C8 C7 -41.7(11)
C2 Lu1 C8 C7 -50.7(15)
C5 Lu1 C8 C7 -70.6(10)
C6 Lu1 C8 C7 27.9(9)
C1 Lu1 C8 C7 -96.4(11)
C10 Lu1 C8 C7 96.8(11)
C7 C8 C9 C10 -4(3)
Lu1 C8 C9 C10 63.0(15)
C7 C8 C9 Lu1 -66.9(14)
C3 Lu1 C9 C8 44.0(14)
Cl2 Lu1 C9 C8 -118.4(9)
Cl1 Lu1 C9 C8 164.1(9)
C4 Lu1 C9 C8 15.8(12)
C2 Lu1 C9 C8 43(9)
C7 Lu1 C9 C8 31.4(9)
C5 Lu1 C9 C8 -17.3(11)
C6 Lu1 C9 C8 65.4(9)
C1 Lu1 C9 C8 -78.5(14)
C10 Lu1 C9 C8 129.7(15)
C8 Lu1 C9 C10 -129.7(15)
C3 Lu1 C9 C10 -85.7(13)
Cl2 Lu1 C9 C10 111.9(10)
Cl1 Lu1 C9 C10 34.4(10)
C4 Lu1 C9 C10 -113.9(10)
C2 Lu1 C9 C10 -87(9)
C7 Lu1 C9 C10 -98.3(11)
C5 Lu1 C9 C10 -147.0(9)
C6 Lu1 C9 C10 -64.3(10)
C1 Lu1 C9 C10 151.8(12)
C8 C9 C10 B2 3(2)
Lu1 C9 C10 B2 63.3(14)
C8 C9 C10 Lu1 -60.3(15)
N2 B2 C10 C9 -178.0(14)
C6 B2 C10 C9 -5(2)
Lu1 B2 C10 C9 -60.2(14)
N2 B2 C10 Lu1 -117.8(14)
C6 B2 C10 Lu1 54.7(12)
C8 Lu1 C10 C9 28.6(9)
C3 Lu1 C10 C9 129.1(10)
Cl2 Lu1 C10 C9 -66.8(10)
Cl1 Lu1 C10 C9 -145.6(10)
C4 Lu1 C10 C9 88.3(11)
C2 Lu1 C10 C9 173.3(11)
C7 Lu1 C10 C9 63.5(10)
C5 Lu1 C10 C9 47.6(12)
C6 Lu1 C10 C9 98.4(11)
C1 Lu1 C10 C9 -109(2)
C8 Lu1 C10 B2 -100.3(11)
C3 Lu1 C10 B2 0.2(13)
Cl2 Lu1 C10 B2 164.3(9)
Cl1 Lu1 C10 B2 85.4(9)
C9 Lu1 C10 B2 -128.9(15)
C4 Lu1 C10 B2 -40.6(13)
C2 Lu1 C10 B2 44.4(17)
C7 Lu1 C10 B2 -65.4(10)
C5 Lu1 C10 B2 -81.4(12)
C6 Lu1 C10 B2 -30.5(9)
C1 Lu1 C10 B2 122(2)
N3 B3 C11 C12 178.7(13)
C15 B3 C11 C12 -3.8(18)
Lu2 B3 C11 C12 -59.1(12)
N3 B3 C11 Lu2 -122.2(13)
C15 B3 C11 Lu2 55.3(9)
C13 Lu2 C11 C12 29.0(10)
C18 Lu2 C11 C12 128.4(11)
Cl2 Lu2 C11 C12 -145.2(10)
Cl1 Lu2 C11 C12 -65.3(10)
C19 Lu2 C11 C12 173.0(15)
C17 Lu2 C11 C12 87.1(11)
C14 Lu2 C11 C12 64.1(10)
C15 Lu2 C11 C12 98.7(11)
C16 Lu2 C11 C12 46.5(12)
C20 Lu2 C11 C12 -100(2)
C13 Lu2 C11 B3 -101.4(9)
C18 Lu2 C11 B3 -2.1(10)
Cl2 Lu2 C11 B3 84.4(7)
Cl1 Lu2 C11 B3 164.3(7)
C19 Lu2 C11 B3 42.6(14)
C12 Lu2 C11 B3 -130.4(13)
C17 Lu2 C11 B3 -43.4(10)
C14 Lu2 C11 B3 -66.3(8)
C15 Lu2 C11 B3 -31.8(7)
C16 Lu2 C11 B3 -83.9(9)
C20 Lu2 C11 B3 130.0(18)
B3 C11 C12 C13 1(2)
Lu2 C11 C12 C13 -60.7(12)
B3 C11 C12 Lu2 62.1(12)
C18 Lu2 C12 C13 41.5(15)
Cl2 Lu2 C12 C13 163.5(9)
Cl1 Lu2 C12 C13 -118.6(10)
C19 Lu2 C12 C13 0(11)
C17 Lu2 C12 C13 13.2(12)
C14 Lu2 C12 C13 31.1(9)
C15 Lu2 C12 C13 64.1(10)
C16 Lu2 C12 C13 -18.3(11)
C20 Lu2 C12 C13 -77.5(14)
C11 Lu2 C12 C13 128.8(16)
C13 Lu2 C12 C11 -128.8(16)
C18 Lu2 C12 C11 -87.3(12)
Cl2 Lu2 C12 C11 34.7(10)
Cl1 Lu2 C12 C11 112.7(9)
C19 Lu2 C12 C11 -129(10)
C17 Lu2 C12 C11 -115.6(10)
C14 Lu2 C12 C11 -97.7(11)
C15 Lu2 C12 C11 -64.7(9)
C16 Lu2 C12 C11 -147.0(9)
C20 Lu2 C12 C11 153.7(9)
C11 C12 C13 C14 -3(2)
Lu2 C12 C13 C14 -66.5(12)
C11 C12 C13 Lu2 63.5(12)
C18 Lu2 C13 C12 -154.7(10)
Cl2 Lu2 C13 C12 -21.5(12)
Cl1 Lu2 C13 C12 60.1(10)
C19 Lu2 C13 C12 180.0(14)
C17 Lu2 C13 C12 -168.9(11)
C14 Lu2 C13 C12 -125.9(14)
C15 Lu2 C13 C12 -99.1(11)
C16 Lu2 C13 C12 163.1(11)
C20 Lu2 C13 C12 136.8(10)
C11 Lu2 C13 C12 -29.0(10)
C18 Lu2 C13 C14 -28.7(10)
Cl2 Lu2 C13 C14 104.4(9)
Cl1 Lu2 C13 C14 -174.0(8)
C19 Lu2 C13 C14 -54.1(14)
C12 Lu2 C13 C14 125.9(14)
C17 Lu2 C13 C14 -43.0(10)
C15 Lu2 C13 C14 26.8(8)
C16 Lu2 C13 C14 -71.0(9)
C20 Lu2 C13 C14 -97.3(10)
C11 Lu2 C13 C14 97.0(10)
C12 C13 C14 C15 8(2)
Lu2 C13 C14 C15 -58.8(13)
C12 C13 C14 Lu2 66.7(12)
C13 Lu2 C14 C15 132.5(13)
C18 Lu2 C14 C15 -71.9(8)
Cl2 Lu2 C14 C15 29.3(10)
Cl1 Lu2 C14 C15 139.9(7)
C19 Lu2 C14 C15 -80.2(9)
C12 Lu2 C14 C15 102.3(10)
C17 Lu2 C14 C15 -93.4(9)
C16 Lu2 C14 C15 -124.1(9)
C20 Lu2 C14 C15 -116.4(8)
C11 Lu2 C14 C15 68.4(8)
C18 Lu2 C14 C13 155.6(9)
Cl2 Lu2 C14 C13 -103.3(9)
Cl1 Lu2 C14 C13 7.4(10)
C19 Lu2 C14 C13 147.3(9)
C12 Lu2 C14 C13 -30.2(9)
C17 Lu2 C14 C13 134.0(11)
C15 Lu2 C14 C13 -132.5(13)
C16 Lu2 C14 C13 103.4(10)
C20 Lu2 C14 C13 111.1(9)
C11 Lu2 C14 C13 -64.1(9)
C13 C14 C15 B3 -11(2)
Lu2 C14 C15 B3 -67.5(11)
C13 C14 C15 Lu2 56.9(13)
N3 B3 C15 C14 -174.4(13)
C11 B3 C15 C14 8.1(17)
Lu2 B3 C15 C14 64.3(11)
N3 B3 C15 Lu2 121.2(13)
C11 B3 C15 Lu2 -56.3(10)
C13 Lu2 C15 C14 -27.4(8)
C18 Lu2 C15 C14 107.1(8)
Cl2 Lu2 C15 C14 -157.7(8)
Cl1 Lu2 C15 C14 -65.0(10)
C19 Lu2 C15 C14 115.5(9)
C12 Lu2 C15 C14 -60.5(9)
C17 Lu2 C15 C14 77.4(9)
C16 Lu2 C15 C14 53.2(9)
C20 Lu2 C15 C14 92.3(10)
C11 Lu2 C15 C14 -93.6(9)
C13 Lu2 C15 B3 97.5(9)
C18 Lu2 C15 B3 -128.0(8)
Cl2 Lu2 C15 B3 -32.8(8)
Cl1 Lu2 C15 B3 59.9(9)
C19 Lu2 C15 B3 -119.6(8)
C12 Lu2 C15 B3 64.4(8)
C17 Lu2 C15 B3 -157.7(8)
C14 Lu2 C15 B3 124.9(12)
C16 Lu2 C15 B3 178.1(8)
C20 Lu2 C15 B3 -142.8(8)
C11 Lu2 C15 B3 31.3(7)
N4 B4 C16 C17 -174.9(13)
C20 B4 C16 C17 7.0(18)
Lu2 B4 C16 C17 63.2(11)
N4 B4 C16 Lu2 121.9(12)
C20 B4 C16 Lu2 -56.2(10)
C13 Lu2 C16 C17 108.5(10)
C18 Lu2 C16 C17 -26.3(9)
Cl2 Lu2 C16 C17 -65.3(11)
Cl1 Lu2 C16 C17 -158.2(9)
C19 Lu2 C16 C17 -60.9(10)
C12 Lu2 C16 C17 117.6(10)
C14 Lu2 C16 C17 78.2(10)
C15 Lu2 C16 C17 53.4(9)
C20 Lu2 C16 C17 -94.5(10)
C11 Lu2 C16 C17 94.4(11)
C13 Lu2 C16 B4 -125.7(8)
C18 Lu2 C16 B4 99.4(9)
Cl2 Lu2 C16 B4 60.4(10)
Cl1 Lu2 C16 B4 -32.4(8)
C19 Lu2 C16 B4 64.8(9)
C12 Lu2 C16 B4 -116.6(9)
C17 Lu2 C16 B4 125.8(13)
C14 Lu2 C16 B4 -156.1(9)
C15 Lu2 C16 B4 179.2(8)
C20 Lu2 C16 B4 31.2(8)
C11 Lu2 C16 B4 -139.8(8)
B4 C16 C17 C18 -9(2)
Lu2 C16 C17 C18 57.7(14)
B4 C16 C17 Lu2 -66.3(11)
C13 Lu2 C17 C16 -70.9(9)
C18 Lu2 C17 C16 134.1(14)
Cl2 Lu2 C17 C16 139.8(8)
Cl1 Lu2 C17 C16 28.3(11)
C19 Lu2 C17 C16 101.3(11)
C12 Lu2 C17 C16 -77.5(10)
C14 Lu2 C17 C16 -92.7(10)
C15 Lu2 C17 C16 -124.1(10)
C20 Lu2 C17 C16 67.5(9)
C11 Lu2 C17 C16 -114.2(9)
C13 Lu2 C17 C18 155.1(9)
Cl2 Lu2 C17 C18 5.7(11)
Cl1 Lu2 C17 C18 -105.7(9)
C19 Lu2 C17 C18 -32.7(10)
C12 Lu2 C17 C18 148.5(9)
C14 Lu2 C17 C18 133.2(11)
C15 Lu2 C17 C18 101.8(10)
C16 Lu2 C17 C18 -134.1(14)
C20 Lu2 C17 C18 -66.6(9)
C11 Lu2 C17 C18 111.7(10)
C16 C17 C18 C19 7(2)
Lu2 C17 C18 C19 66.9(12)
C16 C17 C18 Lu2 -59.6(14)
C13 Lu2 C18 C17 -29.3(10)
Cl2 Lu2 C18 C17 -175.4(9)
Cl1 Lu2 C18 C17 101.3(10)
C19 Lu2 C18 C17 122.6(14)
C12 Lu2 C18 C17 -52.0(14)
C14 Lu2 C18 C17 -43.7(10)
C15 Lu2 C18 C17 -72.6(9)
C16 Lu2 C18 C17 25.8(8)
C20 Lu2 C18 C17 94.9(10)
C11 Lu2 C18 C17 -97.1(10)
C13 Lu2 C18 C19 -151.9(10)
Cl2 Lu2 C18 C19 62.0(10)
Cl1 Lu2 C18 C19 -21.3(12)
C12 Lu2 C18 C19 -174.6(13)
C17 Lu2 C18 C19 -122.6(14)
C14 Lu2 C18 C19 -166.3(10)
C15 Lu2 C18 C19 164.8(10)
C16 Lu2 C18 C19 -96.8(11)
C20 Lu2 C18 C19 -27.7(9)
C11 Lu2 C18 C19 140.4(10)
C17 C18 C19 C20 -5(2)
Lu2 C18 C19 C20 62.2(13)
C17 C18 C19 Lu2 -67.3(12)
C13 Lu2 C19 C20 -84.5(14)
C18 Lu2 C19 C20 -130.6(15)
Cl2 Lu2 C19 C20 111.8(10)
Cl1 Lu2 C19 C20 33.3(10)
C12 Lu2 C19 C20 -84(11)
C17 Lu2 C19 C20 -98.4(11)
C14 Lu2 C19 C20 -114.2(10)
C15 Lu2 C19 C20 -147.0(9)
C16 Lu2 C19 C20 -65.7(10)
C11 Lu2 C19 C20 152.8(10)
C13 Lu2 C19 C18 46.0(15)
Cl2 Lu2 C19 C18 -117.6(10)
Cl1 Lu2 C19 C18 163.9(9)
C12 Lu2 C19 C18 46(11)
C17 Lu2 C19 C18 32.1(9)
C14 Lu2 C19 C18 16.3(12)
C15 Lu2 C19 C18 -16.4(11)
C16 Lu2 C19 C18 64.9(9)
C20 Lu2 C19 C18 130.6(15)
C11 Lu2 C19 C18 -76.6(14)
C18 C19 C20 B4 5(2)
Lu2 C19 C20 B4 64.7(12)
C18 C19 C20 Lu2 -60.0(13)
N4 B4 C20 C19 176.6(13)
C16 B4 C20 C19 -5.4(18)
Lu2 B4 C20 C19 -61.5(12)
N4 B4 C20 Lu2 -122.0(12)
C16 B4 C20 Lu2 56.1(10)
C13 Lu2 C20 C19 129.3(10)
C18 Lu2 C20 C19 28.5(10)
Cl2 Lu2 C20 C19 -67.1(10)
Cl1 Lu2 C20 C19 -146.6(10)
C12 Lu2 C20 C19 171.9(14)
C17 Lu2 C20 C19 63.0(11)
C14 Lu2 C20 C19 87.6(11)
C15 Lu2 C20 C19 46.5(12)
C16 Lu2 C20 C19 96.7(11)
C11 Lu2 C20 C19 -111.4(19)
C13 Lu2 C20 B4 1.1(11)
C18 Lu2 C20 B4 -99.7(9)
Cl2 Lu2 C20 B4 164.7(8)
Cl1 Lu2 C20 B4 85.2(8)
C19 Lu2 C20 B4 -128.1(14)
C12 Lu2 C20 B4 43.7(14)
C17 Lu2 C20 B4 -65.2(9)
C14 Lu2 C20 B4 -40.6(10)
C15 Lu2 C20 B4 -81.6(10)
C16 Lu2 C20 B4 -31.4(8)
C11 Lu2 C20 B4 120.4(18)
C27 N1 C21 C22 133.0(17)
B1 N1 C21 C22 -54(2)
C27 N1 C21 C26 -46(2)
B1 N1 C21 C26 127.3(17)
C26 C21 C22 C23 -1(3)
N1 C21 C22 C23 179.4(17)
C21 C22 C23 C24 -3(3)
C22 C23 C24 C25 7(4)
C23 C24 C25 C26 -7(3)
C24 C25 C26 C21 2(3)
C22 C21 C26 C25 2(2)
N1 C21 C26 C25 -178.6(15)
C21 N1 C27 C32 104.9(19)
B1 N1 C27 C32 -69(2)
C21 N1 C27 C28 -76.4(19)
B1 N1 C27 C28 110.0(17)
C32 C27 C28 C29 0(3)
N1 C27 C28 C29 -178.2(17)
C27 C28 C29 C30 -1(4)
C28 C29 C30 C31 1(5)
C29 C30 C31 C32 -1(4)
C28 C27 C32 C31 0(3)
N1 C27 C32 C31 178.5(15)
C30 C31 C32 C27 0(3)
C39 N2 C33 C38 107.1(16)
B2 N2 C33 C38 -67.9(19)
C39 N2 C33 C34 -74.1(17)
B2 N2 C33 C34 110.9(16)
C38 C33 C34 C35 1(2)
N2 C33 C34 C35 -178.3(14)
C33 C34 C35 C36 -1(3)
C34 C35 C36 C37 0(3)
C35 C36 C37 C38 1(3)
C34 C33 C38 C37 0(2)
N2 C33 C38 C37 179.1(14)
C36 C37 C38 C33 -1(3)
C33 N2 C39 C44 136.5(15)
B2 N2 C39 C44 -49(2)
C33 N2 C39 C40 -45.5(18)
B2 N2 C39 C40 129.4(15)
C44 C39 C40 C41 0(2)
N2 C39 C40 C41 -177.6(14)
C39 C40 C41 C42 1(3)
C40 C41 C42 C43 -2(3)
C41 C42 C43 C44 2(3)
C40 C39 C44 C43 -1(2)
N2 C39 C44 C43 177.4(15)
C42 C43 C44 C39 -1(3)
B3 N3 C45 C50 -54(2)
C51 N3 C45 C50 125.2(15)
B3 N3 C45 C46 124.6(15)
C51 N3 C45 C46 -56.0(18)
C50 C45 C46 C47 -1(3)
N3 C45 C46 C47 179.9(16)
C45 C46 C47 C48 2(3)
C46 C47 C48 C49 -2(3)
C47 C48 C49 C50 1(3)
C46 C45 C50 C49 0(3)
N3 C45 C50 C49 178.9(14)
C48 C49 C50 C45 0(3)
B3 N3 C51 C52 -52(2)
C45 N3 C51 C52 128.5(16)
B3 N3 C51 C56 125.5(15)
C45 N3 C51 C56 -53.8(19)
C56 C51 C52 C53 -3(3)
N3 C51 C52 C53 175.0(17)
C51 C52 C53 C54 2(3)
C52 C53 C54 C55 0(4)
C53 C54 C55 C56 -3(4)
C52 C51 C56 C55 0(3)
N3 C51 C56 C55 -177.5(15)
C54 C55 C56 C51 3(3)
C63 N4 C57 C62 124.0(17)
B4 N4 C57 C62 -53(2)
C63 N4 C57 C58 -60(2)
B4 N4 C57 C58 123.8(17)
C62 C57 C58 C59 -2(3)
N4 C57 C58 C59 -179(2)
C57 C58 C59 C60 4(4)
C58 C59 C60 C61 -5(4)
C59 C60 C61 C62 3(4)
N4 C57 C62 C61 176.5(17)
C58 C57 C62 C61 0(3)
C60 C61 C62 C57 -1(3)
C57 N4 C63 C68 130.1(16)
B4 N4 C63 C68 -53(2)
C57 N4 C63 C64 -50.2(19)
B4 N4 C63 C64 126.4(15)
C68 C63 C64 C65 2(3)
N4 C63 C64 C65 -177.5(15)
C63 C64 C65 C66 -1(3)
C64 C65 C66 C67 -2(4)
C65 C66 C67 C68 4(4)
C64 C63 C68 C67 -1(3)
N4 C63 C68 C67 178.9(16)
C66 C67 C68 C63 -2(3)
C74 C69 C70 C71 -11(6)
C69 C70 C71 C72 4(4)
C70 C71 C72 C73 -2(4)
C71 C72 C73 C74 5(4)
C71 C72 C73 C75 175(3)
C70 C69 C74 C73 12(5)
C72 C73 C74 C69 -9(4)
C75 C73 C74 C69 -180(3)
